data_7215871
loop_
_publ_author_name
'Kumar, Vinod'
'Singh, Vikram'
'Gupta, Ajit N.'
'Manar, Krishna K.'
'Drew, Michael. G. B.'
'Singh, Nanhai'

_publ_section_title
;
 Influence of ligand environments on the structures and luminescence
 properties of homoleptic cadmium(ii) pyridyl functionalized
 dithiocarbamates
;
_journal_issue 29
_journal_name_full CrystEngComm
_journal_page_first 6765
_journal_paper_doi 10.1039/c4ce00510d
_journal_volume 16
_journal_year 2014
_chemical_formula_sum 'C26 H24 Cd N6 S4'
_chemical_formula_weight 661.15
_chemical_name_systematic
;
 ?
;
_space_group_IT_number 14
_symmetry_cell_setting monoclinic
_symmetry_space_group_name_Hall '-P 2ybc'
_symmetry_space_group_name_H-M 'P 1 21/c 1'
_atom_sites_solution_hydrogens geom
_atom_sites_solution_primary direct
_atom_sites_solution_secondary difmap
_audit_creation_method SHELXL-97
_cell_angle_alpha 90.00
_cell_angle_beta 106.57(2)
_cell_angle_gamma 90.00
_cell_formula_units_Z 4
_cell_length_a 11.410(3)
_cell_length_b 18.178(3)
_cell_length_c 13.445(2)
_cell_measurement_reflns_used 13446
_cell_measurement_temperature 293(2)
_cell_measurement_theta_max 27.49
_cell_measurement_theta_min 2.98
_cell_volume 2672.8(10)
_computing_cell_refinement 'Crysalis, Oxford Diffraction'
_computing_data_collection 'Crysalis, Oxford Diffraction'
_computing_data_reduction 'Crysalis, Oxford Diffraction'
_computing_molecular_graphics PLATON(Spek,2004)
_computing_structure_refinement 'SHELXL-97 (Sheldrick, 1997)'
_computing_structure_solution 'SHELXS-97 (Sheldrick, 1997)'
_diffrn_ambient_temperature 293(2)
_diffrn_measured_fraction_theta_full 0.958
_diffrn_measured_fraction_theta_max 0.958
_diffrn_measurement_device 'Oxford Diffaction X-Calibur System'
_diffrn_measurement_method '321 frames, counting time 10 s.'
_diffrn_radiation_monochromator graphite
_diffrn_radiation_source 'fine-focus sealed tube'
_diffrn_radiation_type MoK\a
_diffrn_radiation_wavelength 0.71073
_diffrn_reflns_av_R_equivalents 0.0382
_diffrn_reflns_av_sigmaI/netI 0.0537
_diffrn_reflns_limit_h_max 14
_diffrn_reflns_limit_h_min -13
_diffrn_reflns_limit_k_max 23
_diffrn_reflns_limit_k_min -16
_diffrn_reflns_limit_l_max 16
_diffrn_reflns_limit_l_min -16
_diffrn_reflns_number 13446
_diffrn_reflns_theta_full 27.49
_diffrn_reflns_theta_max 27.49
_diffrn_reflns_theta_min 2.98
_diffrn_standards_decay_% n/a
_diffrn_standards_interval_count n/a
_diffrn_standards_interval_time n/a
_diffrn_standards_number n/a
_exptl_absorpt_coefficient_mu 1.158
_exptl_absorpt_correction_T_max 1.000
_exptl_absorpt_correction_T_min 0.923
_exptl_absorpt_correction_type empirical
_exptl_absorpt_process_details 'ABSPACK, Oxford Diffraction Ltd'
_exptl_crystal_colour black
_exptl_crystal_density_diffrn 1.643
_exptl_crystal_density_method 'not measured'
_exptl_crystal_description needle
_exptl_crystal_F_000 1336
_exptl_crystal_size_max 0.19
_exptl_crystal_size_mid 0.03
_exptl_crystal_size_min 0.03
_refine_diff_density_max 0.642
_refine_diff_density_min -0.343
_refine_diff_density_rms 0.078
_refine_ls_extinction_method none
_refine_ls_goodness_of_fit_ref 1.017
_refine_ls_hydrogen_treatment constr
_refine_ls_matrix_type full
_refine_ls_number_parameters 334
_refine_ls_number_reflns 5871
_refine_ls_number_restraints 0
_refine_ls_restrained_S_all 1.017
_refine_ls_R_factor_all 0.0647
_refine_ls_R_factor_gt 0.0404
_refine_ls_shift/su_max 0.000
_refine_ls_shift/su_mean 0.000
_refine_ls_structure_factor_coef Fsqd
_refine_ls_weighting_details 'calc w=1/[\s^2^(Fo^2^)+(0.0322P)^2^+0.0000P] where P=(Fo^2^+2Fc^2^)/3'
_refine_ls_weighting_scheme calc
_refine_ls_wR_factor_gt 0.0779
_refine_ls_wR_factor_ref 0.0859
_reflns_number_gt 4342
_reflns_number_total 5871
_reflns_threshold_expression >2sigma(I)
_cod_data_source_file c4ce00510d2.cif
_cod_data_source_block 2
_cod_depositor_comments 'Adding full bibliography for 7215870--7215875.cif.'
_cod_original_cell_volume 2672.8(9)
_cod_original_sg_symbol_H-M P21/c
_cod_database_code 7215871

loop_
_symmetry_equiv_pos_as_xyz
'x, y, z'
'-x, y+1/2, -z+1/2'
'-x, -y, -z'
'x, -y-1/2, z-1/2'

loop_
_atom_site_label
_atom_site_type_symbol
_atom_site_fract_x
_atom_site_fract_y
_atom_site_fract_z
_atom_site_U_iso_or_equiv
_atom_site_adp_type
_atom_site_occupancy
_atom_site_symmetry_multiplicity
_atom_site_calc_flag
_atom_site_refinement_flags
Cd1 Cd 0.76182(2) 0.058691(12) 0.775470(19) 0.04045(9) Uani 1 1 d .
S11 S 0.68534(8) 0.14789(4) 0.90296(6) 0.0394(2) Uani 1 1 d .
S13 S 0.57340(8) 0.14185(4) 0.67384(6) 0.0380(2) Uani 1 1 d .
C12 C 0.5725(3) 0.17536(15) 0.7936(2) 0.0296(7) Uani 1 1 d .
N14 N 0.4856(2) 0.22273(13) 0.80143(16) 0.0296(6) Uani 1 1 d .
S43 S 0.95233(7) -0.02651(4) 0.86650(5) 0.03579(19) Uani 1 1 d .
S41 S 0.82610(8) -0.02757(5) 0.63972(6) 0.0394(2) Uani 1 1 d .
N44 N 1.0303(2) -0.10027(13) 0.72626(16) 0.0316(6) Uani 1 1 d .
C21 C 0.4679(3) 0.24709(18) 0.9003(2) 0.0389(8) Uani 1 1 d .
H21A H 0.4640 0.3004 0.9014 0.047 Uiso 1 1 calc R
H21B H 0.5369 0.2315 0.9571 0.047 Uiso 1 1 calc R
C22 C 0.3519(3) 0.21550(18) 0.9147(2) 0.0374(8) Uani 1 1 d .
C23 C 0.3279(3) 0.1403(2) 0.9071(3) 0.0523(9) Uani 1 1 d .
H23 H 0.3839 0.1084 0.8916 0.063 Uiso 1 1 calc R
C24 C 0.2227(4) 0.1131(2) 0.9221(3) 0.0593(10) Uani 1 1 d .
H24 H 0.2056 0.0630 0.9162 0.071 Uiso 1 1 calc R
C25 C 0.1438(4) 0.1613(3) 0.9459(3) 0.0642(12) Uani 1 1 d .
H25 H 0.0727 0.1427 0.9572 0.077 Uiso 1 1 calc R
N26 N 0.1624(3) 0.2335(2) 0.9538(2) 0.0597(9) Uani 1 1 d .
C27 C 0.2641(3) 0.2587(2) 0.9381(2) 0.0499(9) Uani 1 1 d .
H27 H 0.2774 0.3092 0.9431 0.060 Uiso 1 1 calc R
C31 C 0.3937(3) 0.25352(16) 0.7096(2) 0.0330(7) Uani 1 1 d .
H31A H 0.3136 0.2518 0.7210 0.040 Uiso 1 1 calc R
H31B H 0.3911 0.2236 0.6493 0.040 Uiso 1 1 calc R
C32 C 0.4236(3) 0.33181(16) 0.6891(2) 0.0312(7) Uani 1 1 d .
C33 C 0.5226(3) 0.34913(17) 0.6529(2) 0.0375(7) Uani 1 1 d .
H33 H 0.5745 0.3124 0.6423 0.045 Uiso 1 1 calc R
C34 C 0.5424(3) 0.42173(19) 0.6330(2) 0.0433(8) Uani 1 1 d .
H34 H 0.6074 0.4348 0.6078 0.052 Uiso 1 1 calc R
C35 C 0.4648(3) 0.47456(18) 0.6508(3) 0.0445(8) Uani 1 1 d .
H35 H 0.4791 0.5233 0.6367 0.053 Uiso 1 1 calc R
N36 N 0.3704(2) 0.46003(14) 0.6870(2) 0.0399(6) Uani 1 1 d .
C37 C 0.3511(3) 0.38891(17) 0.7041(2) 0.0379(8) Uani 1 1 d .
H37 H 0.2842 0.3774 0.7276 0.045 Uiso 1 1 calc R
C42 C 0.9442(3) -0.05581(15) 0.7425(2) 0.0298(6) Uani 1 1 d .
C51 C 1.0425(3) -0.11717(19) 0.6221(2) 0.0421(8) Uani 1 1 d .
H51A H 0.9746 -0.0954 0.5697 0.051 Uiso 1 1 calc R
H51B H 1.0392 -0.1700 0.6117 0.051 Uiso 1 1 calc R
C52 C 1.1611(3) -0.0880(2) 0.6097(2) 0.0416(8) Uani 1 1 d .
C53 C 1.1992(4) -0.0167(2) 0.6365(3) 0.0578(10) Uani 1 1 d .
H53 H 1.1508 0.0144 0.6632 0.069 Uiso 1 1 calc R
C54 C 1.3055(4) 0.0085(3) 0.6244(3) 0.0737(13) Uani 1 1 d .
H54 H 1.3311 0.0565 0.6424 0.088 Uiso 1 1 calc R
C55 C 1.3743(4) -0.0380(4) 0.5853(3) 0.0884(18) Uani 1 1 d .
H55 H 1.4475 -0.0204 0.5772 0.106 Uiso 1 1 calc R
N56 N 1.3435(4) -0.1072(3) 0.5580(3) 0.0874(13) Uani 1 1 d .
C57 C 1.2370(4) -0.1313(2) 0.5709(3) 0.0602(11) Uani 1 1 d .
H57 H 1.2136 -0.1797 0.5528 0.072 Uiso 1 1 calc R
C61 C 1.1205(3) -0.13947(16) 0.8108(2) 0.0379(8) Uani 1 1 d .
H61A H 1.1253 -0.1160 0.8767 0.046 Uiso 1 1 calc R
H61B H 1.2006 -0.1369 0.7995 0.046 Uiso 1 1 calc R
C62 C 1.0835(3) -0.21862(17) 0.8142(2) 0.0345(7) Uani 1 1 d .
C67 C 0.9872(3) -0.23884(19) 0.8519(2) 0.0458(8) Uani 1 1 d .
H67 H 0.9458 -0.2034 0.8788 0.055 Uiso 1 1 calc R
C66 C 0.9530(3) -0.31129(19) 0.8493(3) 0.0499(9) Uani 1 1 d .
H66 H 0.8887 -0.3260 0.8743 0.060 Uiso 1 1 calc R
C65 C 1.0168(3) -0.36141(19) 0.8086(3) 0.0471(9) Uani 1 1 d .
H65 H 0.9933 -0.4105 0.8067 0.057 Uiso 1 1 calc R
N64 N 1.1097(2) -0.34453(14) 0.7719(2) 0.0437(7) Uani 1 1 d .
C63 C 1.1412(3) -0.27324(17) 0.7754(2) 0.0406(8) Uani 1 1 d .
H63 H 1.2060 -0.2600 0.7501 0.049 Uiso 1 1 calc R

loop_
_atom_site_aniso_label
_atom_site_aniso_U_11
_atom_site_aniso_U_22
_atom_site_aniso_U_33
_atom_site_aniso_U_23
_atom_site_aniso_U_13
_atom_site_aniso_U_12
Cd1 0.03490(14) 0.02528(14) 0.06594(17) 0.00091(11) 0.02207(12) 0.00403(10)
S11 0.0374(5) 0.0369(5) 0.0421(4) 0.0036(4) 0.0085(3) 0.0061(4)
S13 0.0407(5) 0.0346(5) 0.0409(4) -0.0032(3) 0.0152(4) 0.0055(4)
C12 0.0316(16) 0.0227(15) 0.0377(15) 0.0015(12) 0.0150(13) -0.0030(13)
N14 0.0298(14) 0.0302(14) 0.0309(12) 0.0002(10) 0.0119(10) 0.0044(11)
S43 0.0379(5) 0.0346(4) 0.0364(4) -0.0009(3) 0.0131(3) 0.0042(4)
S41 0.0367(5) 0.0384(5) 0.0401(4) 0.0039(4) 0.0058(3) 0.0074(4)
N44 0.0298(14) 0.0323(14) 0.0319(12) -0.0029(11) 0.0076(10) 0.0068(11)
C21 0.0425(19) 0.0368(19) 0.0408(16) -0.0045(14) 0.0174(14) 0.0048(16)
C22 0.0388(19) 0.042(2) 0.0331(15) 0.0019(14) 0.0122(14) 0.0060(16)
C23 0.048(2) 0.047(2) 0.067(2) -0.0031(18) 0.0245(18) 0.0015(18)
C24 0.060(3) 0.055(3) 0.064(2) 0.003(2) 0.019(2) -0.012(2)
C25 0.050(3) 0.094(4) 0.054(2) 0.007(2) 0.0238(19) -0.012(3)
N26 0.053(2) 0.076(3) 0.0624(19) 0.0079(17) 0.0355(16) 0.0112(19)
C27 0.056(2) 0.051(2) 0.0487(19) 0.0060(17) 0.0253(17) 0.0118(19)
C31 0.0269(16) 0.0324(18) 0.0374(15) -0.0002(13) 0.0056(12) 0.0028(13)
C32 0.0304(16) 0.0314(17) 0.0313(15) -0.0012(13) 0.0078(12) 0.0039(14)
C33 0.0335(18) 0.0341(19) 0.0469(17) -0.0017(15) 0.0144(14) 0.0093(15)
C34 0.0356(19) 0.043(2) 0.058(2) 0.0009(16) 0.0236(16) -0.0022(16)
C35 0.041(2) 0.0261(18) 0.069(2) 0.0050(16) 0.0207(17) -0.0020(16)
N36 0.0354(16) 0.0280(15) 0.0585(16) 0.0013(12) 0.0169(13) 0.0001(12)
C37 0.0321(18) 0.0364(19) 0.0479(18) -0.0009(15) 0.0160(14) -0.0021(15)
C42 0.0301(16) 0.0191(15) 0.0420(16) 0.0043(13) 0.0130(13) -0.0026(13)
C51 0.043(2) 0.043(2) 0.0423(17) -0.0092(15) 0.0147(15) 0.0025(16)
C52 0.043(2) 0.048(2) 0.0358(17) 0.0034(15) 0.0140(14) 0.0092(17)
C53 0.052(2) 0.054(3) 0.071(2) 0.002(2) 0.0238(19) -0.004(2)
C54 0.058(3) 0.091(4) 0.067(3) 0.016(2) 0.009(2) -0.022(3)
C55 0.048(3) 0.156(6) 0.062(3) 0.035(3) 0.017(2) -0.011(4)
N56 0.056(3) 0.147(4) 0.068(2) 0.013(3) 0.032(2) 0.030(3)
C57 0.054(3) 0.072(3) 0.057(2) -0.001(2) 0.0202(19) 0.019(2)
C61 0.0306(17) 0.0349(18) 0.0463(17) -0.0014(14) 0.0077(14) 0.0085(14)
C62 0.0297(17) 0.0316(18) 0.0411(16) 0.0021(14) 0.0084(13) 0.0050(14)
C67 0.049(2) 0.040(2) 0.055(2) 0.0062(16) 0.0254(17) 0.0161(17)
C66 0.046(2) 0.042(2) 0.073(2) 0.0141(18) 0.0348(18) 0.0082(17)
C65 0.038(2) 0.0317(19) 0.076(2) 0.0059(17) 0.0244(17) 0.0010(16)
N64 0.0363(16) 0.0303(16) 0.0697(18) -0.0004(13) 0.0236(14) 0.0019(13)
C63 0.0334(18) 0.0296(18) 0.062(2) -0.0010(15) 0.0194(15) 0.0018(14)

loop_
_atom_type_symbol
_atom_type_description
_atom_type_scat_dispersion_real
_atom_type_scat_dispersion_imag
_atom_type_scat_source
C C 0.0033 0.0016 'International Tables Vol C Tables 4.2.6.8 and 6.1.1.4'
H H 0.0000 0.0000 'International Tables Vol C Tables 4.2.6.8 and 6.1.1.4'
N N 0.0061 0.0033 'International Tables Vol C Tables 4.2.6.8 and 6.1.1.4'
S S 0.1246 0.1234 'International Tables Vol C Tables 4.2.6.8 and 6.1.1.4'
Cd Cd -0.8075 1.2024 'International Tables Vol C Tables 4.2.6.8 and 6.1.1.4'

loop_
_geom_angle_atom_site_label_1
_geom_angle_atom_site_label_2
_geom_angle_atom_site_label_3
_geom_angle
_geom_angle_site_symmetry_1
_geom_angle_site_symmetry_3
N64 Cd1 N36 176.96(9) 2_756 2_646
N64 Cd1 S41 86.74(7) 2_756 .
N36 Cd1 S41 90.92(7) 2_646 .
N64 Cd1 S13 85.15(7) 2_756 .
N36 Cd1 S13 93.78(7) 2_646 .
S41 Cd1 S13 108.80(3) . .
N64 Cd1 S43 93.77(7) 2_756 .
N36 Cd1 S43 87.14(6) 2_646 .
S41 Cd1 S43 67.95(3) . .
S13 Cd1 S43 176.65(3) . .
N64 Cd1 S11 93.39(7) 2_756 .
N36 Cd1 S11 88.83(7) 2_646 .
S41 Cd1 S11 176.58(2) . .
S13 Cd1 S11 67.81(3) . .
S43 Cd1 S11 115.44(3) . .
C12 S11 Cd1 85.98(10) . .
C12 S13 Cd1 86.58(10) . .
N14 C12 S13 120.1(2) . .
N14 C12 S11 120.4(2) . .
S13 C12 S11 119.42(18) . .
C12 N14 C21 124.1(2) . .
C12 N14 C31 122.7(2) . .
C21 N14 C31 113.1(2) . .
C42 S43 Cd1 85.64(10) . .
C42 S41 Cd1 86.02(10) . .
C42 N44 C61 123.2(2) . .
C42 N44 C51 123.5(2) . .
C61 N44 C51 113.3(2) . .
N14 C21 C22 110.8(2) . .
N14 C21 H21A 109.5 . .
C22 C21 H21A 109.5 . .
N14 C21 H21B 109.5 . .
C22 C21 H21B 109.5 . .
H21A C21 H21B 108.1 . .
C27 C22 C23 115.9(3) . .
C27 C22 C21 122.3(3) . .
C23 C22 C21 121.8(3) . .
C24 C23 C22 120.5(4) . .
C24 C23 H23 119.7 . .
C22 C23 H23 119.7 . .
C25 C24 C23 118.1(4) . .
C25 C24 H24 121.0 . .
C23 C24 H24 121.0 . .
N26 C25 C24 123.7(4) . .
N26 C25 H25 118.2 . .
C24 C25 H25 118.2 . .
C27 N26 C25 117.3(4) . .
N26 C27 C22 124.6(4) . .
N26 C27 H27 117.7 . .
C22 C27 H27 117.7 . .
N14 C31 C32 111.5(2) . .
N14 C31 H31A 109.3 . .
C32 C31 H31A 109.3 . .
N14 C31 H31B 109.3 . .
C32 C31 H31B 109.3 . .
H31A C31 H31B 108.0 . .
C37 C32 C33 117.6(3) . .
C37 C32 C31 120.6(3) . .
C33 C32 C31 121.8(3) . .
C34 C33 C32 118.7(3) . .
C34 C33 H33 120.6 . .
C32 C33 H33 120.6 . .
C35 C34 C33 119.1(3) . .
C35 C34 H34 120.4 . .
C33 C34 H34 120.4 . .
N36 C35 C34 123.7(3) . .
N36 C35 H35 118.1 . .
C34 C35 H35 118.1 . .
C35 N36 C37 116.3(3) . .
C35 N36 Cd1 122.2(2) . 2_656
C37 N36 Cd1 121.4(2) . 2_656
N36 C37 C32 124.5(3) . .
N36 C37 H37 117.7 . .
C32 C37 H37 117.7 . .
N44 C42 S41 119.7(2) . .
N44 C42 S43 120.3(2) . .
S41 C42 S43 120.00(18) . .
N44 C51 C52 111.2(2) . .
N44 C51 H51A 109.4 . .
C52 C51 H51A 109.4 . .
N44 C51 H51B 109.4 . .
C52 C51 H51B 109.4 . .
H51A C51 H51B 108.0 . .
C57 C52 C53 116.8(4) . .
C57 C52 C51 121.4(3) . .
C53 C52 C51 121.8(3) . .
C54 C53 C52 120.9(4) . .
C54 C53 H53 119.5 . .
C52 C53 H53 119.5 . .
C55 C54 C53 118.3(5) . .
C55 C54 H54 120.9 . .
C53 C54 H54 120.9 . .
N56 C55 C54 124.1(5) . .
N56 C55 H55 117.9 . .
C54 C55 H55 117.9 . .
C55 N56 C57 116.7(4) . .
N56 C57 C52 123.3(4) . .
N56 C57 H57 118.4 . .
C52 C57 H57 118.4 . .
N44 C61 C62 110.1(2) . .
N44 C61 H61A 109.6 . .
C62 C61 H61A 109.6 . .
N44 C61 H61B 109.6 . .
C62 C61 H61B 109.6 . .
H61A C61 H61B 108.2 . .
C63 C62 C67 117.6(3) . .
C63 C62 C61 120.7(3) . .
C67 C62 C61 121.6(3) . .
C66 C67 C62 119.7(3) . .
C66 C67 H67 120.2 . .
C62 C67 H67 120.2 . .
C67 C66 C65 117.9(3) . .
C67 C66 H66 121.1 . .
C65 C66 H66 121.1 . .
N64 C65 C66 124.4(3) . .
N64 C65 H65 117.8 . .
C66 C65 H65 117.8 . .
C65 N64 C63 116.4(3) . .
C65 N64 Cd1 121.6(2) . 2_746
C63 N64 Cd1 121.4(2) . 2_746
N64 C63 C62 124.0(3) . .
N64 C63 H63 118.0 . .
C62 C63 H63 118.0 . .

loop_
_geom_bond_atom_site_label_1
_geom_bond_atom_site_label_2
_geom_bond_distance
_geom_bond_site_symmetry_2
Cd1 N64 2.486(3) 2_756
Cd1 N36 2.486(3) 2_646
Cd1 S41 2.6629(9) .
Cd1 S13 2.6643(10) .
Cd1 S43 2.6654(9) .
Cd1 S11 2.6800(9) .
S11 C12 1.729(3) .
S13 C12 1.724(3) .
C12 N14 1.340(4) .
N14 C21 1.468(3) .
N14 C31 1.482(3) .
S43 C42 1.727(3) .
S41 C42 1.711(3) .
N44 C42 1.337(4) .
N44 C61 1.480(3) .
N44 C51 1.479(4) .
C21 C22 1.505(4) .
C21 H21A 0.9700 .
C21 H21B 0.9700 .
C22 C27 1.378(4) .
C22 C23 1.392(5) .
C23 C24 1.366(5) .
C23 H23 0.9300 .
C24 C25 1.358(5) .
C24 H24 0.9300 .
C25 N26 1.329(5) .
C25 H25 0.9300 .
N26 C27 1.320(5) .
C27 H27 0.9300 .
C31 C32 1.507(4) .
C31 H31A 0.9700 .
C31 H31B 0.9700 .
C32 C37 1.377(4) .
C32 C33 1.388(4) .
C33 C34 1.378(4) .
C33 H33 0.9300 .
C34 C35 1.372(4) .
C34 H34 0.9300 .
C35 N36 1.329(4) .
C35 H35 0.9300 .
N36 C37 1.342(4) .
N36 Cd1 2.486(3) 2_656
C37 H37 0.9300 .
C51 C52 1.507(5) .
C51 H51A 0.9700 .
C51 H51B 0.9700 .
C52 C57 1.379(5) .
C52 C53 1.381(5) .
C53 C54 1.350(5) .
C53 H53 0.9300 .
C54 C55 1.358(7) .
C54 H54 0.9300 .
C55 N56 1.328(6) .
C55 H55 0.9300 .
N56 C57 1.350(5) .
C57 H57 0.9300 .
C61 C62 1.504(4) .
C61 H61A 0.9700 .
C61 H61B 0.9700 .
C62 C63 1.374(4) .
C62 C67 1.384(4) .
C67 C66 1.371(5) .
C67 H67 0.9300 .
C66 C65 1.374(5) .
C66 H66 0.9300 .
C65 N64 1.326(4) .
C65 H65 0.9300 .
N64 C63 1.342(4) .
N64 Cd1 2.486(3) 2_746
C63 H63 0.9300 .
